data_7205966
loop_
_publ_author_name
'Wu, Chia-Jun'
'Sie, Ming-Jhe'
'Hsiao, Hui-Lin'
'Chen, Jhy-Der'

_publ_section_title
;
 Diverse Ag(i) complexes constructed from
 methyl-4-(5-halopyrimidin-2-ylcarbamoyl)benzoate ligands: roles of the
 halogen atom and anion
;
_journal_issue 12
_journal_name_full CrystEngComm
_journal_page_first 4121
_journal_paper_doi 10.1039/c1ce05102d
_journal_volume 13
_journal_year 2011
_chemical_formula_sum 'C15 H14 Ag B Br F4 N3 O3.5'
_chemical_formula_weight 566.88
_chemical_name_systematic
;
?
;
_space_group_IT_number 13
_symmetry_cell_setting monoclinic
_symmetry_space_group_name_Hall '-P 2yac'
_symmetry_space_group_name_H-M 'P 1 2/n 1'
_atom_sites_solution_hydrogens geom
_atom_sites_solution_primary direct
_atom_sites_solution_secondary difmap
_audit_creation_method SHELXL-97
_cell_angle_alpha 90.00
_cell_angle_beta 106.41(2)
_cell_angle_gamma 90.00
_cell_formula_units_Z 4
_cell_length_a 13.106(3)
_cell_length_b 10.7290(18)
_cell_length_c 13.434(2)
_cell_measurement_reflns_used 27
_cell_measurement_temperature 295(2)
_cell_measurement_theta_max 11.63
_cell_measurement_theta_min 5.46
_cell_volume 1812.1(6)
_computing_cell_refinement 'Bruker XSCANS'
_computing_data_collection 'Bruker XSCANS'
_computing_data_reduction 'Bruker SHELXTL'
_computing_molecular_graphics 'Bruker SHELXTL'
_computing_publication_material 'Bruker SHELXTL'
_computing_structure_refinement 'SHELXL-97 (Sheldrick, 2008)'
_computing_structure_solution 'SHELXS-97 (Sheldrick, 2008)'
_diffrn_ambient_temperature 295(2)
_diffrn_measured_fraction_theta_full 0.997
_diffrn_measured_fraction_theta_max 0.997
_diffrn_measurement_device_type 'Bruker P4'
_diffrn_measurement_method '\w scans'
_diffrn_radiation_monochromator graphite
_diffrn_radiation_source 'fine-focus sealed tube'
_diffrn_radiation_type MoK\a
_diffrn_radiation_wavelength 0.71073
_diffrn_reflns_av_R_equivalents 0.0475
_diffrn_reflns_av_sigmaI/netI 0.1032
_diffrn_reflns_limit_h_max 15
_diffrn_reflns_limit_h_min -1
_diffrn_reflns_limit_k_max 12
_diffrn_reflns_limit_k_min -1
_diffrn_reflns_limit_l_max 15
_diffrn_reflns_limit_l_min -15
_diffrn_reflns_number 4051
_diffrn_reflns_theta_full 25.00
_diffrn_reflns_theta_max 25.00
_diffrn_reflns_theta_min 1.92
_exptl_absorpt_coefficient_mu 3.383
_exptl_absorpt_correction_T_max 0.9958
_exptl_absorpt_correction_T_min 0.8154
_exptl_absorpt_correction_type empirical
_exptl_crystal_colour colorless
_exptl_crystal_density_diffrn 2.078
_exptl_crystal_density_method 'not measured'
_exptl_crystal_description plate
_exptl_crystal_F_000 1104
_exptl_crystal_size_max 0.2
_exptl_crystal_size_mid 0.2
_exptl_crystal_size_min 0.1
_refine_diff_density_max 0.874
_refine_diff_density_min -0.689
_refine_diff_density_rms 0.127
_refine_ls_extinction_method none
_refine_ls_goodness_of_fit_ref 1.019
_refine_ls_hydrogen_treatment constr
_refine_ls_matrix_type full
_refine_ls_number_parameters 259
_refine_ls_number_reflns 3189
_refine_ls_number_restraints 0
_refine_ls_restrained_S_all 1.019
_refine_ls_R_factor_all 0.1247
_refine_ls_R_factor_gt 0.0549
_refine_ls_shift/su_max 0.000
_refine_ls_shift/su_mean 0.000
_refine_ls_structure_factor_coef Fsqd
_refine_ls_weighting_details 'calc w=1/[\s^2^(Fo^2^)+(0.0313P)^2^+2.5381P] where P=(Fo^2^+2Fc^2^)/3'
_refine_ls_weighting_scheme calc
_refine_ls_wR_factor_gt 0.0876
_refine_ls_wR_factor_ref 0.1082
_reflns_number_gt 1841
_reflns_number_total 3189
_reflns_threshold_expression >2sigma(I)
_cod_data_source_file c1ce05102d.txt
_cod_data_source_block 5
_cod_depositor_comments
;
The following automatic conversions were performed:
'_symmetry_cell_setting' value 'Monoclinic' changed to 'monoclinic'
according to '/home/saulius/struct/CIF-dictionaries/cif_core.dic'
dictionary named 'cif_core.dic' version 2.4.1 from 2010-06-29.

Automatic conversion script
Id: cif_fix_enum 1555 2011-01-17 13:19:09Z saulius 
;
_cod_original_cell_volume 1812.0(6)
_cod_original_sg_symbol_H-M P2/n
_cod_original_formula_sum 'C15 H14 Ag B Br F4 N3 O3.50'
_cod_database_code 7205966

loop_
_symmetry_equiv_pos_as_xyz
'x, y, z'
'-x+1/2, y, -z+1/2'
'-x, -y, -z'
'x-1/2, -y, z-1/2'

loop_
_atom_site_label
_atom_site_type_symbol
_atom_site_fract_x
_atom_site_fract_y
_atom_site_fract_z
_atom_site_U_iso_or_equiv
_atom_site_adp_type
_atom_site_occupancy
_atom_site_symmetry_multiplicity
_atom_site_calc_flag
_atom_site_refinement_flags
_atom_site_disorder_assembly
_atom_site_disorder_group
Ag1 Ag 0.2500 0.41629(9) 0.2500 0.0430(3) Uani 1 2 d S . .
Ag2 Ag -0.2500 0.34923(9) 0.2500 0.0426(3) Uani 1 2 d S . .
Br Br -0.09935(7) 0.72856(9) 0.00008(7) 0.0552(3) Uani 1 1 d . . .
O1 O 0.1563(4) 0.2475(5) 0.3093(4) 0.0484(15) Uani 1 1 d . . .
O2 O 0.1319(5) -0.1571(6) 0.7123(4) 0.0601(17) Uani 1 1 d . . .
O3 O 0.0848(5) 0.0082(6) 0.7913(4) 0.0594(17) Uani 1 1 d . . .
O4 O 0.2500 -0.2269(18) 0.2500 0.191(7) Uani 1 2 d S . .
N1 N 0.0730(4) 0.4762(6) 0.2123(5) 0.0337(16) Uani 1 1 d . . .
N2 N -0.1019(5) 0.4842(6) 0.2334(5) 0.0375(16) Uani 1 1 d . . .
N3 N 0.0267(5) 0.3647(6) 0.3454(4) 0.0353(16) Uani 1 1 d . . .
H3A H -0.0084 0.3744 0.3902 0.042 Uiso 1 1 calc R . .
C1 C 0.0416(6) 0.5596(7) 0.1343(6) 0.039(2) Uani 1 1 d . . .
H1 H 0.0892 0.5828 0.0977 0.046 Uiso 1 1 calc R . .
C2 C -0.0583(6) 0.6111(7) 0.1073(5) 0.035(2) Uani 1 1 d . . .
C3 C -0.1288(6) 0.5691(8) 0.1581(6) 0.042(2) Uani 1 1 d . . .
H3B H -0.1977 0.6009 0.1394 0.051 Uiso 1 1 calc R . .
C4 C 0.0003(6) 0.4451(7) 0.2597(5) 0.031(2) Uani 1 1 d . . .
C5 C 0.1023(6) 0.2719(8) 0.3660(6) 0.0352(19) Uani 1 1 d . . .
C6 C 0.1096(6) 0.1977(8) 0.4629(6) 0.0346(19) Uani 1 1 d . . .
C7 C 0.0855(6) 0.2429(8) 0.5489(6) 0.045(2) Uani 1 1 d . . .
H7 H 0.0657 0.3259 0.5506 0.054 Uiso 1 1 calc R . .
C8 C 0.0901(6) 0.1671(8) 0.6332(6) 0.045(2) Uani 1 1 d . . .
H8 H 0.0747 0.1998 0.6914 0.054 Uiso 1 1 calc R . .
C9 C 0.1175(6) 0.0425(8) 0.6312(6) 0.040(2) Uani 1 1 d . . .
C10 C 0.1420(6) -0.0022(9) 0.5454(7) 0.046(2) Uani 1 1 d . . .
H10 H 0.1618 -0.0852 0.5437 0.056 Uiso 1 1 calc R . .
C11 C 0.1378(6) 0.0745(8) 0.4599(6) 0.048(2) Uani 1 1 d . . .
H11 H 0.1539 0.0425 0.4018 0.058 Uiso 1 1 calc R . .
C12 C 0.1134(6) -0.0461(9) 0.7148(7) 0.048(2) Uani 1 1 d . . .
C13 C 0.0730(8) -0.0732(10) 0.8736(7) 0.076(3) Uani 1 1 d . . .
H13A H 0.0527 -0.0248 0.9250 0.114 Uiso 1 1 calc R . .
H13B H 0.1394 -0.1144 0.9050 0.114 Uiso 1 1 calc R . .
H13C H 0.0192 -0.1344 0.8452 0.114 Uiso 1 1 calc R . .
C14 C 0.1654(12) -0.1389(12) 0.1853(13) 0.160(8) Uani 1 1 d . . .
H14A H 0.1563 -0.1522 0.1119 0.191 Uiso 1 1 calc R . .
H14B H 0.0977 -0.1532 0.1995 0.191 Uiso 1 1 calc R . .
C15 C 0.1991(7) -0.0238(11) 0.2120(9) 0.085(4) Uani 1 1 d . . .
H15A H 0.1480 0.0191 0.2397 0.102 Uiso 1 1 calc R . .
H15B H 0.2042 0.0211 0.1509 0.102 Uiso 1 1 calc R . .
B B 0.3122(9) 0.6143(10) 0.0192(8) 0.048(3) Uani 1 1 d . . .
F1 F 0.3653(4) 0.5634(6) -0.0483(4) 0.0804(18) Uani 1 1 d . . .
F2 F 0.2403(6) 0.6970(6) -0.0368(5) 0.115(2) Uani 1 1 d . . .
F3 F 0.3841(5) 0.6683(6) 0.1015(4) 0.0871(19) Uani 1 1 d . . .
F4 F 0.2599(4) 0.5210(5) 0.0543(4) 0.0648(15) Uani 1 1 d . . .

loop_
_atom_site_aniso_label
_atom_site_aniso_U_11
_atom_site_aniso_U_22
_atom_site_aniso_U_33
_atom_site_aniso_U_23
_atom_site_aniso_U_13
_atom_site_aniso_U_12
Ag1 0.0289(5) 0.0527(6) 0.0510(6) 0.000 0.0174(4) 0.000
Ag2 0.0372(5) 0.0445(6) 0.0485(5) 0.000 0.0159(4) 0.000
Br 0.0571(6) 0.0525(6) 0.0531(5) 0.0186(5) 0.0111(4) -0.0014(5)
O1 0.049(4) 0.047(4) 0.060(4) 0.007(3) 0.032(3) 0.008(3)
O2 0.062(4) 0.041(4) 0.074(4) 0.018(4) 0.014(3) 0.009(4)
O3 0.076(5) 0.050(4) 0.055(4) 0.016(4) 0.023(3) 0.004(4)
O4 0.21(2) 0.161(17) 0.211(18) 0.000 0.074(16) 0.000
N1 0.026(3) 0.041(4) 0.038(4) 0.001(3) 0.015(3) -0.002(3)
N2 0.030(4) 0.047(4) 0.039(4) 0.007(4) 0.016(3) 0.003(4)
N3 0.033(4) 0.043(4) 0.034(4) 0.005(3) 0.016(3) 0.002(4)
C1 0.039(5) 0.045(6) 0.032(4) -0.003(4) 0.010(4) -0.013(5)
C2 0.037(5) 0.038(5) 0.031(4) 0.003(4) 0.011(4) 0.000(4)
C3 0.040(5) 0.046(6) 0.038(5) 0.001(4) 0.005(4) -0.001(5)
C4 0.036(4) 0.033(5) 0.025(4) -0.006(4) 0.011(4) -0.002(4)
C5 0.034(5) 0.031(5) 0.042(5) 0.000(4) 0.014(4) -0.013(4)
C6 0.027(4) 0.033(5) 0.046(5) 0.004(4) 0.012(4) -0.001(4)
C7 0.048(5) 0.041(6) 0.047(5) 0.014(5) 0.016(4) 0.003(5)
C8 0.049(5) 0.048(6) 0.037(5) 0.007(5) 0.010(4) 0.002(5)
C9 0.028(4) 0.041(6) 0.052(5) 0.013(5) 0.011(4) -0.003(4)
C10 0.035(5) 0.041(5) 0.062(6) 0.009(5) 0.013(4) 0.006(4)
C11 0.049(5) 0.047(6) 0.051(5) 0.009(5) 0.017(4) 0.013(5)
C12 0.030(5) 0.049(7) 0.058(6) 0.012(5) -0.001(4) 0.008(5)
C13 0.084(8) 0.085(8) 0.061(6) 0.037(6) 0.025(6) 0.004(6)
C14 0.120(13) 0.058(10) 0.239(19) -0.018(11) -0.051(12) 0.009(9)
C15 0.060(7) 0.071(8) 0.115(10) 0.028(7) 0.011(6) 0.001(6)
B 0.053(7) 0.050(8) 0.039(6) -0.004(5) 0.008(6) -0.010(6)
F1 0.087(4) 0.098(5) 0.074(3) -0.016(3) 0.052(3) -0.016(4)
F2 0.133(6) 0.076(5) 0.122(5) 0.023(4) 0.011(5) 0.044(5)
F3 0.087(4) 0.105(5) 0.074(4) -0.025(4) 0.031(3) -0.044(4)
F4 0.061(3) 0.077(4) 0.060(3) 0.012(3) 0.022(3) -0.023(3)

loop_
_atom_type_symbol
_atom_type_description
_atom_type_scat_dispersion_real
_atom_type_scat_dispersion_imag
_atom_type_scat_source
C C 0.0033 0.0016 'International Tables Vol C Tables 4.2.6.8 and 6.1.1.4'
H H 0.0000 0.0000 'International Tables Vol C Tables 4.2.6.8 and 6.1.1.4'
B B 0.0013 0.0007 'International Tables Vol C Tables 4.2.6.8 and 6.1.1.4'
N N 0.0061 0.0033 'International Tables Vol C Tables 4.2.6.8 and 6.1.1.4'
O O 0.0106 0.0060 'International Tables Vol C Tables 4.2.6.8 and 6.1.1.4'
F F 0.0171 0.0103 'International Tables Vol C Tables 4.2.6.8 and 6.1.1.4'
Br Br -0.2901 2.4595 'International Tables Vol C Tables 4.2.6.8 and 6.1.1.4'
Ag Ag -0.8971 1.1015 'International Tables Vol C Tables 4.2.6.8 and 6.1.1.4'

loop_
_geom_angle_atom_site_label_1
_geom_angle_atom_site_label_2
_geom_angle_atom_site_label_3
_geom_angle
_geom_angle_site_symmetry_1
_geom_angle_site_symmetry_3
_geom_angle_publ_flag
N1 Ag1 N1 147.8(3) 2 . ?
N1 Ag1 O1 134.2(2) 2 . ?
N1 Ag1 O1 73.3(2) . . ?
N1 Ag1 O1 73.3(2) 2 2 ?
N1 Ag1 O1 134.2(2) . 2 ?
O1 Ag1 O1 84.4(3) . 2 ?
N2 Ag2 N2 108.6(3) 2_455 . ?
N2 Ag2 O2 92.5(2) 2_455 4 ?
N2 Ag2 O2 154.59(19) . 4 ?
N2 Ag2 O2 154.59(19) 2_455 3_556 ?
N2 Ag2 O2 92.5(2) . 3_556 ?
O2 Ag2 O2 71.6(3) 4 3_556 ?
C5 O1 Ag1 118.9(5) . . ?
C12 O2 Ag2 154.5(6) . 3_556 ?
C12 O3 C13 116.2(8) . . ?
C14 O4 C14 103.6(16) 2 . ?
C4 N1 C1 115.8(6) . . ?
C4 N1 Ag1 129.3(5) . . ?
C1 N1 Ag1 114.8(5) . . ?
C3 N2 C4 116.1(6) . . ?
C3 N2 Ag2 114.9(5) . . ?
C4 N2 Ag2 122.6(5) . . ?
C5 N3 C4 127.3(6) . . ?
C5 N3 H3A 116.3 . . ?
C4 N3 H3A 116.3 . . ?
N1 C1 C2 122.1(7) . . ?
N1 C1 H1 119.0 . . ?
C2 C1 H1 119.0 . . ?
C3 C2 C1 117.6(7) . . ?
C3 C2 Br 121.1(6) . . ?
C1 C2 Br 121.3(6) . . ?
N2 C3 C2 122.1(7) . . ?
N2 C3 H3B 118.9 . . ?
C2 C3 H3B 118.9 . . ?
N1 C4 N2 126.1(7) . . ?
N1 C4 N3 120.3(7) . . ?
N2 C4 N3 113.6(6) . . ?
O1 C5 N3 123.2(7) . . ?
O1 C5 C6 121.8(8) . . ?
N3 C5 C6 115.0(7) . . ?
C7 C6 C11 119.5(7) . . ?
C7 C6 C5 124.6(8) . . ?
C11 C6 C5 115.7(7) . . ?
C6 C7 C8 121.0(8) . . ?
C6 C7 H7 119.5 . . ?
C8 C7 H7 119.5 . . ?
C7 C8 C9 120.2(8) . . ?
C7 C8 H8 119.9 . . ?
C9 C8 H8 119.9 . . ?
C10 C9 C8 118.5(8) . . ?
C10 C9 C12 118.8(8) . . ?
C8 C9 C12 122.5(8) . . ?
C9 C10 C11 121.4(8) . . ?
C9 C10 H10 119.3 . . ?
C11 C10 H10 119.3 . . ?
C6 C11 C10 119.2(8) . . ?
C6 C11 H11 120.4 . . ?
C10 C11 H11 120.4 . . ?
O2 C12 O3 123.6(9) . . ?
O2 C12 C9 123.8(9) . . ?
O3 C12 C9 112.6(8) . . ?
O3 C13 H13A 109.5 . . ?
O3 C13 H13B 109.5 . . ?
H13A C13 H13B 109.5 . . ?
O3 C13 H13C 109.5 . . ?
H13A C13 H13C 109.5 . . ?
H13B C13 H13C 109.5 . . ?
C15 C14 O4 106.8(13) . . ?
C15 C14 H14A 110.4 . . ?
O4 C14 H14A 110.4 . . ?
C15 C14 H14B 110.4 . . ?
O4 C14 H14B 110.4 . . ?
H14A C14 H14B 108.6 . . ?
C14 C15 C15 111.4(7) . 2 ?
C14 C15 H15A 109.4 . . ?
C15 C15 H15A 109.4 2 . ?
C14 C15 H15B 109.4 . . ?
C15 C15 H15B 109.4 2 . ?
H15A C15 H15B 108.0 . . ?
F2 B F3 112.6(9) . . ?
F2 B F4 109.3(9) . . ?
F3 B F4 109.3(8) . . ?
F2 B F1 106.9(8) . . ?
F3 B F1 109.6(8) . . ?
F4 B F1 109.1(8) . . ?

loop_
_geom_bond_atom_site_label_1
_geom_bond_atom_site_label_2
_geom_bond_distance
_geom_bond_site_symmetry_2
_geom_bond_publ_flag
Ag1 N1 2.321(6) 2 ?
Ag1 N1 2.321(6) . ?
Ag1 O1 2.445(5) . ?
Ag1 O1 2.445(5) 2 ?
Ag2 N2 2.481(6) 2_455 ?
Ag2 N2 2.481(6) . ?
Ag2 O2 2.542(6) 4 ?
Ag2 O2 2.542(6) 3_556 ?
Br C2 1.875(7) . ?
O1 C5 1.206(8) . ?
O2 C12 1.217(10) . ?
O2 Ag2 2.542(6) 3_556 ?
O3 C12 1.324(10) . ?
O3 C13 1.451(9) . ?
O4 C14 1.527(15) 2 ?
O4 C14 1.527(15) . ?
N1 C4 1.329(9) . ?
N1 C1 1.350(9) . ?
N2 C3 1.333(9) . ?
N2 C4 1.353(9) . ?
N3 C5 1.377(10) . ?
N3 C4 1.402(9) . ?
N3 H3A 0.8600 . ?
C1 C2 1.372(10) . ?
C1 H1 0.9300 . ?
C2 C3 1.371(10) . ?
C3 H3B 0.9300 . ?
C5 C6 1.506(10) . ?
C6 C7 1.370(10) . ?
C6 C11 1.376(11) . ?
C7 C8 1.381(10) . ?
C7 H7 0.9300 . ?
C8 C9 1.387(11) . ?
C8 H8 0.9300 . ?
C9 C10 1.368(11) . ?
C9 C12 1.483(11) . ?
C10 C11 1.401(11) . ?
C10 H10 0.9300 . ?
C11 H11 0.9300 . ?
C13 H13A 0.9600 . ?
C13 H13B 0.9600 . ?
C13 H13C 0.9600 . ?
C14 C15 1.326(15) . ?
C14 H14A 0.9700 . ?
C14 H14B 0.9700 . ?
C15 C15 1.432(18) 2 ?
C15 H15A 0.9700 . ?
C15 H15B 0.9700 . ?
B F2 1.357(12) . ?
B F3 1.363(11) . ?
B F4 1.371(11) . ?
B F1 1.400(11) . ?
